data_4064485
loop_
_publ_author_name
'Shi, Yili'
'Blum, Suzanne A.'

_publ_section_title
;
 Gold and Rhodium Transmetalation: Mechanistic Insights and Dual-Metal
 Reactivity
;
_journal_issue 7
_journal_name_full Organometallics
_journal_page_first 1776
_journal_paper_doi 10.1021/om2001316
_journal_volume 30
_journal_year 2011
_chemical_formula_sum 'C34 H34 Au F3 O4 P Rh S'
_chemical_formula_weight 926.52
_chemical_name_systematic
; 
 ? 
;
_space_group_IT_number 2
_symmetry_cell_setting triclinic
_symmetry_space_group_name_Hall '-P 1'
_symmetry_space_group_name_H-M 'P -1'
_atom_sites_solution_hydrogens mixed
_atom_sites_solution_primary direct
_atom_sites_solution_secondary difmap
_audit_creation_method SHELXTL
_cell_angle_alpha 62.0255(6)
_cell_angle_beta 70.4309(6)
_cell_angle_gamma 86.1671(7)
_cell_formula_units_Z 2
_cell_length_a 10.6068(6)
_cell_length_b 13.4155(8)
_cell_length_c 14.0248(8)
_cell_measurement_reflns_used 9888
_cell_measurement_temperature 143(2)
_cell_measurement_theta_max 28.28
_cell_measurement_theta_min 2.19
_cell_volume 1650.88(17)
_computing_cell_refinement 'Bruker SAINT'
_computing_data_collection 'Bruker APEX2'
_computing_data_reduction 'Bruker SAINT'
_computing_molecular_graphics 'Bruker SHELXTL'
_computing_publication_material 'Bruker SHELXTL'
_computing_structure_refinement 'SHELXL-97 (Sheldrick, 2008)'
_computing_structure_solution 'SHELXS-97 (Sheldrick, 2008)'
_diffrn_ambient_temperature 143(2)
_diffrn_measured_fraction_theta_full 0.998
_diffrn_measured_fraction_theta_max 0.907
_diffrn_measurement_device_type 'Bruker APEX-II CCD'
_diffrn_measurement_method '\f and \w scans'
_diffrn_radiation_monochromator graphite
_diffrn_radiation_source 'fine-focus sealed tube'
_diffrn_radiation_type MoK\a
_diffrn_radiation_wavelength 0.71073
_diffrn_reflns_av_R_equivalents 0.0158
_diffrn_reflns_av_sigmaI/netI 0.0187
_diffrn_reflns_limit_h_max 14
_diffrn_reflns_limit_h_min -14
_diffrn_reflns_limit_k_max 17
_diffrn_reflns_limit_k_min -17
_diffrn_reflns_limit_l_max 18
_diffrn_reflns_limit_l_min -18
_diffrn_reflns_number 19175
_diffrn_reflns_theta_full 25.50
_diffrn_reflns_theta_max 28.46
_diffrn_reflns_theta_min 1.73
_exptl_absorpt_coefficient_mu 5.104
_exptl_absorpt_correction_T_max 0.5289
_exptl_absorpt_correction_T_min 0.3572
_exptl_absorpt_correction_type numerical
_exptl_absorpt_process_details 'Bruker SADABS'
_exptl_crystal_colour yellow
_exptl_crystal_density_diffrn 1.864
_exptl_crystal_density_meas ?
_exptl_crystal_density_method 'not measured'
_exptl_crystal_description prism
_exptl_crystal_F_000 904
_exptl_crystal_size_max 0.25
_exptl_crystal_size_mid 0.20
_exptl_crystal_size_min 0.14
_refine_diff_density_max 1.170
_refine_diff_density_min -0.665
_refine_diff_density_rms 0.084
_refine_ls_extinction_method none
_refine_ls_goodness_of_fit_ref 1.018
_refine_ls_hydrogen_treatment mixed
_refine_ls_matrix_type full
_refine_ls_number_parameters 423
_refine_ls_number_reflns 7572
_refine_ls_number_restraints 0
_refine_ls_restrained_S_all 1.018
_refine_ls_R_factor_all 0.0210
_refine_ls_R_factor_gt 0.0198
_refine_ls_shift/su_max 0.002
_refine_ls_shift/su_mean 0.000
_refine_ls_structure_factor_coef Fsqd
_refine_ls_weighting_details 'calc w=1/[\s^2^(Fo^2^)+(0.0293P)^2^+1.2227P] where P=(Fo^2^+2Fc^2^)/3'
_refine_ls_weighting_scheme calc
_refine_ls_wR_factor_gt 0.0493
_refine_ls_wR_factor_ref 0.0499
_reflns_number_gt 7265
_reflns_number_total 7572
_reflns_threshold_expression >2sigma(I)
_cod_data_source_file om2001316_si_002.cif
_cod_data_source_block sab8
_cod_depositor_comments
;
The following automatic conversions were performed:

'_symmetry_cell_setting' value 'Triclinic' changed to 'triclinic'
according to /home/saulius/struct/CIF-dictionaries/cif_core.dic
dictionary named 'cif_core.dic' version 2.4.1 from 2010-06-29.

Automatic conversion script
Id: cif_fix_values 1715 2011-07-08 13:25:40Z adriana 

The following automatic conversions were performed:

'_exptl_crystal_density_meas' value 'none' was changed to '?' - the
value is perceived as not measured.

Automatic conversion script
Id: cif_fix_values 3008 2015-01-20 13:52:24Z robertas 

The following automatic conversions were performed:

'_atom_sites_solution_hydrogens' value 'difmap & geom' was changed to
'mixed'.

Automatic conversion script
Id: cif_fix_values 6452 2018-10-05 10:23:21Z andrius 
;
_cod_original_sg_symbol_H-M P-1
_cod_database_code 4064485

loop_
_symmetry_equiv_pos_as_xyz
'x, y, z'
'-x, -y, -z'

loop_
_atom_site_label
_atom_site_type_symbol
_atom_site_fract_x
_atom_site_fract_y
_atom_site_fract_z
_atom_site_U_iso_or_equiv
_atom_site_adp_type
_atom_site_occupancy
_atom_site_symmetry_multiplicity
_atom_site_calc_flag
_atom_site_refinement_flags
Au1 Au 0.648134(9) 0.452411(7) 0.272943(8) 0.02144(4) Uani 1 1 d .
Rh1 Rh 0.644263(17) 0.758764(14) 0.221818(14) 0.01555(4) Uani 1 1 d .
S1 S 1.12654(6) 0.79104(5) -0.67474(6) 0.02415(12) Uani 1 1 d .
P1 P 0.68197(7) 0.32944(5) 0.19909(5) 0.02045(12) Uani 1 1 d .
F1 F 1.1157(2) 0.64912(19) -0.46428(17) 0.0559(6) Uani 1 1 d .
F2 F 0.9627(2) 0.60848(16) -0.5132(2) 0.0543(5) Uani 1 1 d .
F3 F 0.9457(2) 0.74555(19) -0.47440(18) 0.0554(5) Uani 1 1 d .
O1 O 0.53421(18) 0.81240(15) 0.44986(15) 0.0243(4) Uani 1 1 d .
O2 O 1.2203(2) 0.7222(2) -0.7099(2) 0.0395(5) Uani 1 1 d .
O3 O 1.1873(2) 0.87859(18) -0.6674(2) 0.0393(5) Uani 1 1 d .
O4 O 1.0225(2) 0.82368(19) -0.72475(19) 0.0381(5) Uani 1 1 d .
C1 C 0.6129(3) 0.5626(2) 0.3386(2) 0.0216(5) Uani 1 1 d .
C2 C 0.4879(3) 0.6068(2) 0.3589(2) 0.0213(5) Uani 1 1 d .
H2A H 0.413(3) 0.582(3) 0.350(3) 0.031(8) Uiso 1 1 d .
C3 C 0.4685(2) 0.6964(2) 0.3874(2) 0.0204(5) Uani 1 1 d .
H3A H 0.386(3) 0.727(3) 0.398(3) 0.024(7) Uiso 1 1 d .
C4 C 0.5690(2) 0.7358(2) 0.41158(19) 0.0197(5) Uani 1 1 d .
C5 C 0.6954(3) 0.6968(2) 0.3896(2) 0.0212(5) Uani 1 1 d .
H5A H 0.768(3) 0.724(3) 0.398(3) 0.030(8) Uiso 1 1 d .
C6 C 0.7170(3) 0.6159(2) 0.3488(2) 0.0218(5) Uani 1 1 d .
H6A H 0.800(3) 0.597(3) 0.331(3) 0.028(8) Uiso 1 1 d .
C7 C 0.6415(3) 0.8683(2) 0.4543(2) 0.0298(6) Uani 1 1 d .
H7A H 0.6066 0.9267 0.4765 0.045 Uiso 1 1 calc R
H7B H 0.7123 0.9039 0.3784 0.045 Uiso 1 1 calc R
H7C H 0.6788 0.8126 0.5109 0.045 Uiso 1 1 calc R
C8 C 0.5406(3) 0.8352(3) 0.1028(2) 0.0291(6) Uani 1 1 d .
H8A H 0.4426 0.8077 0.1354 0.035 Uiso 1 1 calc R
C9 C 0.5729(3) 0.9157(2) 0.1303(2) 0.0301(6) Uani 1 1 d .
H9A H 0.4935 0.9342 0.1801 0.036 Uiso 1 1 calc R
C10 C 0.6860(4) 1.0110(3) 0.0551(4) 0.0699(14) Uani 1 1 d .
H10A H 0.6693 1.0610 -0.0174 0.084 Uiso 1 1 calc R
H10B H 0.6831 1.0565 0.0944 0.084 Uiso 1 1 calc R
C11 C 0.8205(3) 0.9768(3) 0.0264(3) 0.0441(8) Uani 1 1 d .
H11A H 0.8804 1.0210 0.0374 0.053 Uiso 1 1 calc R
H11B H 0.8538 0.9975 -0.0561 0.053 Uiso 1 1 calc R
C12 C 0.8327(2) 0.8514(2) 0.0953(2) 0.0239(5) Uani 1 1 d .
H12A H 0.9093 0.8358 0.1249 0.029 Uiso 1 1 calc R
C13 C 0.7988(2) 0.7683(2) 0.0722(2) 0.0255(5) Uani 1 1 d .
H13A H 0.8555 0.7037 0.0891 0.031 Uiso 1 1 calc R
C14 C 0.7409(3) 0.7874(4) -0.0189(3) 0.0489(9) Uani 1 1 d .
H14A H 0.8078 0.8378 -0.0950 0.059 Uiso 1 1 calc R
H14B H 0.7281 0.7136 -0.0163 0.059 Uiso 1 1 calc R
C15 C 0.6155(4) 0.8359(5) -0.0101(3) 0.0696(15) Uani 1 1 d .
H15A H 0.5559 0.7943 -0.0240 0.084 Uiso 1 1 calc R
H15B H 0.6331 0.9155 -0.0723 0.084 Uiso 1 1 calc R
C16 C 0.7887(2) 0.2226(2) 0.2553(2) 0.0206(5) Uani 1 1 d .
C17 C 0.7862(3) 0.1906(2) 0.3662(2) 0.0246(5) Uani 1 1 d .
H17A H 0.7356 0.2289 0.4064 0.030 Uiso 1 1 calc R
C18 C 0.8578(3) 0.1027(2) 0.4177(2) 0.0309(6) Uani 1 1 d .
H18A H 0.8573 0.0817 0.4926 0.037 Uiso 1 1 calc R
C19 C 0.9297(3) 0.0458(2) 0.3596(3) 0.0319(6) Uani 1 1 d .
H19A H 0.9763 -0.0157 0.3957 0.038 Uiso 1 1 calc R
C20 C 0.9340(3) 0.0785(2) 0.2490(3) 0.0311(6) Uani 1 1 d .
H20A H 0.9842 0.0396 0.2093 0.037 Uiso 1 1 calc R
C21 C 0.8655(3) 0.1673(2) 0.1962(2) 0.0265(5) Uani 1 1 d .
H21A H 0.8709 0.1906 0.1195 0.032 Uiso 1 1 calc R
C22 C 0.7577(3) 0.3920(2) 0.0443(2) 0.0252(5) Uani 1 1 d .
C23 C 0.8490(3) 0.4886(2) -0.0148(2) 0.0294(6) Uani 1 1 d .
H23A H 0.8637 0.5254 0.0248 0.035 Uiso 1 1 calc R
C24 C 0.9192(3) 0.5317(3) -0.1320(3) 0.0403(7) Uani 1 1 d .
H24A H 0.9820 0.5976 -0.1722 0.048 Uiso 1 1 calc R
C25 C 0.8976(4) 0.4789(3) -0.1893(3) 0.0489(9) Uani 1 1 d .
H25A H 0.9470 0.5077 -0.2690 0.059 Uiso 1 1 calc R
C26 C 0.8052(5) 0.3846(3) -0.1325(3) 0.0547(10) Uani 1 1 d .
H26A H 0.7893 0.3496 -0.1733 0.066 Uiso 1 1 calc R
C27 C 0.7352(4) 0.3408(3) -0.0154(3) 0.0429(8) Uani 1 1 d .
H27A H 0.6716 0.2755 0.0239 0.051 Uiso 1 1 calc R
C28 C 0.5257(2) 0.2493(2) 0.2360(2) 0.0217(5) Uani 1 1 d .
C29 C 0.4133(3) 0.3072(2) 0.2260(2) 0.0292(6) Uani 1 1 d .
H29A H 0.4193 0.3866 0.2006 0.035 Uiso 1 1 calc R
C30 C 0.2924(3) 0.2492(3) 0.2532(2) 0.0335(6) Uani 1 1 d .
H30A H 0.2158 0.2890 0.2457 0.040 Uiso 1 1 calc R
C31 C 0.2832(3) 0.1335(3) 0.2914(2) 0.0309(6) Uani 1 1 d .
H31A H 0.2002 0.0940 0.3101 0.037 Uiso 1 1 calc R
C32 C 0.3943(3) 0.0750(2) 0.3024(2) 0.0275(5) Uani 1 1 d .
H32A H 0.3874 -0.0046 0.3292 0.033 Uiso 1 1 calc R
C33 C 0.5162(3) 0.1329(2) 0.2743(2) 0.0239(5) Uani 1 1 d .
H33A H 0.5928 0.0930 0.2812 0.029 Uiso 1 1 calc R
C34 C 1.0329(3) 0.6935(3) -0.5252(3) 0.0351(6) Uani 1 1 d .

loop_
_atom_site_aniso_label
_atom_site_aniso_U_11
_atom_site_aniso_U_22
_atom_site_aniso_U_33
_atom_site_aniso_U_23
_atom_site_aniso_U_13
_atom_site_aniso_U_12
Au1 0.02865(6) 0.01591(5) 0.01991(5) -0.00888(4) -0.00796(4) 0.00217(4)
Rh1 0.01489(8) 0.01633(9) 0.01479(8) -0.00731(7) -0.00453(7) 0.00197(7)
S1 0.0220(3) 0.0272(3) 0.0258(3) -0.0149(3) -0.0077(2) 0.0031(2)
P1 0.0253(3) 0.0168(3) 0.0192(3) -0.0086(2) -0.0072(2) 0.0010(2)
F1 0.0446(11) 0.0637(14) 0.0377(10) -0.0029(10) -0.0201(9) 0.0019(10)
F2 0.0432(11) 0.0299(10) 0.0713(14) -0.0084(9) -0.0193(10) -0.0085(8)
F3 0.0418(11) 0.0625(13) 0.0413(11) -0.0235(10) 0.0080(9) 0.0044(10)
O1 0.0263(9) 0.0272(9) 0.0249(9) -0.0178(8) -0.0073(7) 0.0036(7)
O2 0.0306(11) 0.0562(14) 0.0499(13) -0.0400(12) -0.0148(10) 0.0154(10)
O3 0.0350(11) 0.0375(12) 0.0457(12) -0.0236(10) -0.0067(10) -0.0066(9)
O4 0.0338(11) 0.0423(12) 0.0387(11) -0.0146(10) -0.0207(9) 0.0090(9)
C1 0.0300(13) 0.0162(11) 0.0160(11) -0.0054(9) -0.0082(10) 0.0016(9)
C2 0.0225(12) 0.0218(12) 0.0172(11) -0.0074(9) -0.0054(9) -0.0038(9)
C3 0.0179(11) 0.0250(12) 0.0158(11) -0.0094(9) -0.0033(9) 0.0018(9)
C4 0.0236(12) 0.0207(11) 0.0136(10) -0.0082(9) -0.0047(9) 0.0015(9)
C5 0.0222(12) 0.0243(12) 0.0192(11) -0.0108(10) -0.0093(9) 0.0037(10)
C6 0.0231(12) 0.0223(12) 0.0201(11) -0.0091(10) -0.0097(10) 0.0066(10)
C7 0.0383(15) 0.0291(13) 0.0315(14) -0.0202(12) -0.0141(12) 0.0024(11)
C8 0.0251(13) 0.0426(16) 0.0211(12) -0.0151(12) -0.0121(10) 0.0152(11)
C9 0.0254(13) 0.0235(13) 0.0305(14) -0.0067(11) -0.0074(11) 0.0096(10)
C10 0.0379(19) 0.0196(15) 0.099(3) 0.0013(18) -0.007(2) 0.0047(14)
C11 0.0333(16) 0.0259(15) 0.0486(19) -0.0020(14) -0.0081(14) -0.0026(12)
C12 0.0172(11) 0.0260(12) 0.0206(12) -0.0068(10) -0.0028(9) -0.0011(9)
C13 0.0170(11) 0.0361(14) 0.0207(12) -0.0151(11) -0.0010(9) 0.0042(10)
C14 0.0324(16) 0.095(3) 0.0387(17) -0.048(2) -0.0121(14) 0.0152(17)
C15 0.063(2) 0.137(4) 0.0407(19) -0.061(3) -0.0371(19) 0.064(3)
C16 0.0186(11) 0.0189(11) 0.0221(11) -0.0093(9) -0.0043(9) -0.0017(9)
C17 0.0241(12) 0.0248(12) 0.0245(12) -0.0118(10) -0.0075(10) 0.0005(10)
C18 0.0296(14) 0.0287(14) 0.0291(14) -0.0070(11) -0.0135(11) -0.0005(11)
C19 0.0202(12) 0.0259(13) 0.0432(16) -0.0106(12) -0.0121(12) 0.0015(10)
C20 0.0198(12) 0.0280(14) 0.0419(16) -0.0189(12) -0.0028(11) 0.0022(10)
C21 0.0249(13) 0.0257(13) 0.0259(13) -0.0135(11) -0.0024(10) -0.0023(10)
C22 0.0315(13) 0.0217(12) 0.0191(12) -0.0076(10) -0.0079(10) 0.0020(10)
C23 0.0278(13) 0.0278(13) 0.0276(13) -0.0077(11) -0.0119(11) 0.0019(11)
C24 0.0321(15) 0.0379(17) 0.0295(15) -0.0004(13) -0.0083(12) -0.0007(13)
C25 0.058(2) 0.051(2) 0.0181(14) -0.0061(14) -0.0063(14) 0.0070(17)
C26 0.087(3) 0.052(2) 0.0269(16) -0.0207(16) -0.0175(18) -0.001(2)
C27 0.067(2) 0.0341(16) 0.0267(15) -0.0137(13) -0.0134(15) -0.0081(15)
C28 0.0237(12) 0.0217(12) 0.0200(11) -0.0095(10) -0.0082(10) 0.0012(9)
C29 0.0326(14) 0.0251(13) 0.0299(14) -0.0116(11) -0.0137(11) 0.0063(11)
C30 0.0268(14) 0.0421(16) 0.0307(14) -0.0144(13) -0.0141(11) 0.0095(12)
C31 0.0254(13) 0.0423(16) 0.0239(13) -0.0136(12) -0.0087(11) -0.0044(12)
C32 0.0303(13) 0.0283(13) 0.0243(13) -0.0129(11) -0.0082(11) -0.0032(11)
C33 0.0254(12) 0.0230(12) 0.0222(12) -0.0107(10) -0.0066(10) 0.0008(10)
C34 0.0271(14) 0.0314(15) 0.0376(16) -0.0096(13) -0.0105(12) 0.0025(11)

loop_
_atom_type_symbol
_atom_type_description
_atom_type_scat_dispersion_real
_atom_type_scat_dispersion_imag
_atom_type_scat_source
C C 0.0033 0.0016 'International Tables Vol C Tables 4.2.6.8 and 6.1.1.4'
H H 0.0000 0.0000 'International Tables Vol C Tables 4.2.6.8 and 6.1.1.4'
O O 0.0106 0.0060 'International Tables Vol C Tables 4.2.6.8 and 6.1.1.4'
F F 0.0171 0.0103 'International Tables Vol C Tables 4.2.6.8 and 6.1.1.4'
P P 0.1023 0.0942 'International Tables Vol C Tables 4.2.6.8 and 6.1.1.4'
S S 0.1246 0.1234 'International Tables Vol C Tables 4.2.6.8 and 6.1.1.4'
Rh Rh -1.1178 0.9187 'International Tables Vol C Tables 4.2.6.8 and 6.1.1.4'
Au Au -2.0133 8.8022 'International Tables Vol C Tables 4.2.6.8 and 6.1.1.4'

loop_
_geom_angle_atom_site_label_1
_geom_angle_atom_site_label_2
_geom_angle_atom_site_label_3
_geom_angle
C1 Au1 P1 178.47(7)
C8 Rh1 C9 38.38(11)
C8 Rh1 C12 92.58(10)
C9 Rh1 C12 81.30(10)
C8 Rh1 C13 81.37(10)
C9 Rh1 C13 94.72(11)
C12 Rh1 C13 38.09(10)
C8 Rh1 C6 155.90(11)
C9 Rh1 C6 164.02(11)
C12 Rh1 C6 99.97(10)
C13 Rh1 C6 95.91(10)
C8 Rh1 C3 99.54(10)
C9 Rh1 C3 96.49(10)
C12 Rh1 C3 157.44(10)
C13 Rh1 C3 162.78(10)
C6 Rh1 C3 76.17(9)
C8 Rh1 C2 98.25(10)
C9 Rh1 C2 117.85(10)
C12 Rh1 C2 159.25(10)
C13 Rh1 C2 126.38(10)
C6 Rh1 C2 64.02(9)
C3 Rh1 C2 36.40(9)
C8 Rh1 C1 119.85(10)
C9 Rh1 C1 151.63(10)
C12 Rh1 C1 123.94(9)
C13 Rh1 C1 99.09(10)
C6 Rh1 C1 36.61(9)
C3 Rh1 C1 65.38(9)
C2 Rh1 C1 35.56(9)
C8 Rh1 C5 159.62(9)
C9 Rh1 C5 127.88(10)
C12 Rh1 C5 100.06(9)
C13 Rh1 C5 118.25(9)
C6 Rh1 C5 36.14(9)
C3 Rh1 C5 63.54(9)
C2 Rh1 C5 75.10(9)
C1 Rh1 C5 65.33(9)
C8 Rh1 C4 125.35(9)
C9 Rh1 C4 102.23(10)
C12 Rh1 C4 122.67(9)
C13 Rh1 C4 151.90(9)
C6 Rh1 C4 63.53(9)
C3 Rh1 C4 35.60(8)
C2 Rh1 C4 63.89(8)
C1 Rh1 C4 76.14(8)
C5 Rh1 C4 34.40(8)
O2 S1 O3 114.17(13)
O2 S1 O4 116.09(13)
O3 S1 O4 115.58(14)
O2 S1 C34 102.89(14)
O3 S1 C34 102.92(14)
O4 S1 C34 102.42(13)
C22 P1 C16 105.22(12)
C22 P1 C28 105.21(12)
C16 P1 C28 104.71(11)
C22 P1 Au1 116.13(9)
C16 P1 Au1 112.54(8)
C28 P1 Au1 112.07(8)
C4 O1 C7 116.4(2)
C2 C1 C6 114.6(2)
C2 C1 Au1 121.37(18)
C6 C1 Au1 123.16(19)
C2 C1 Rh1 70.67(14)
C6 C1 Rh1 67.81(13)
Au1 C1 Rh1 122.27(11)
C1 C2 C3 121.9(2)
C1 C2 Rh1 73.77(14)
C3 C2 Rh1 70.18(13)
C2 C3 C4 121.1(2)
C2 C3 Rh1 73.42(14)
C4 C3 Rh1 77.22(14)
O1 C4 C5 125.5(2)
O1 C4 C3 116.0(2)
C5 C4 C3 118.4(2)
O1 C4 Rh1 130.77(16)
C5 C4 Rh1 71.37(13)
C3 C4 Rh1 67.18(13)
C4 C5 C6 119.0(2)
C4 C5 Rh1 74.23(14)
C6 C5 Rh1 67.56(13)
C5 C6 C1 124.0(2)
C5 C6 Rh1 76.30(14)
C1 C6 Rh1 75.59(14)
C9 C8 C15 122.9(3)
C9 C8 Rh1 71.11(15)
C15 C8 Rh1 112.00(19)
C8 C9 C10 125.6(3)
C8 C9 Rh1 70.51(15)
C10 C9 Rh1 111.5(2)
C11 C10 C9 115.8(3)
C10 C11 C12 115.7(3)
C13 C12 C11 123.4(3)
C13 C12 Rh1 70.99(14)
C11 C12 Rh1 112.20(18)
C12 C13 C14 126.0(3)
C12 C13 Rh1 70.93(14)
C14 C13 Rh1 110.54(17)
C15 C14 C13 115.9(3)
C14 C15 C8 116.2(3)
C21 C16 C17 119.5(2)
C21 C16 P1 123.1(2)
C17 C16 P1 117.28(19)
C18 C17 C16 120.0(2)
C19 C18 C17 119.9(3)
C18 C19 C20 120.2(3)
C21 C20 C19 120.4(3)
C20 C21 C16 120.0(3)
C27 C22 C23 119.2(3)
C27 C22 P1 121.7(2)
C23 C22 P1 118.9(2)
C22 C23 C24 120.2(3)
C25 C24 C23 119.9(3)
C24 C25 C26 120.7(3)
C25 C26 C27 119.8(3)
C22 C27 C26 120.3(3)
C29 C28 C33 119.8(2)
C29 C28 P1 118.28(19)
C33 C28 P1 121.91(19)
C30 C29 C28 120.0(3)
C31 C30 C29 120.0(3)
C30 C31 C32 120.3(3)
C31 C32 C33 119.9(3)
C32 C33 C28 119.9(2)
F2 C34 F3 106.7(3)
F2 C34 F1 107.6(3)
F3 C34 F1 106.7(3)
F2 C34 S1 112.6(2)
F3 C34 S1 111.6(2)
F1 C34 S1 111.2(2)

loop_
_geom_bond_atom_site_label_1
_geom_bond_atom_site_label_2
_geom_bond_distance
Au1 C1 2.036(2)
Au1 P1 2.2800(6)
Rh1 C8 2.126(2)
Rh1 C9 2.134(3)
Rh1 C12 2.139(2)
Rh1 C13 2.140(2)
Rh1 C6 2.227(2)
Rh1 C3 2.248(2)
Rh1 C2 2.290(2)
Rh1 C1 2.330(2)
Rh1 C5 2.341(2)
Rh1 C4 2.378(2)
S1 O2 1.436(2)
S1 O3 1.437(2)
S1 O4 1.438(2)
S1 C34 1.817(3)
P1 C22 1.810(3)
P1 C16 1.811(3)
P1 C28 1.820(3)
F1 C34 1.345(3)
F2 C34 1.317(4)
F3 C34 1.338(4)
O1 C4 1.347(3)
O1 C7 1.438(3)
C1 C2 1.411(4)
C1 C6 1.435(4)
C2 C3 1.418(3)
C3 C4 1.419(3)
C4 C5 1.396(3)
C5 C6 1.421(3)
C8 C9 1.400(4)
C8 C15 1.511(4)
C9 C10 1.509(4)
C10 C11 1.453(5)
C11 C12 1.519(4)
C12 C13 1.396(4)
C13 C14 1.507(4)
C14 C15 1.434(5)
C16 C21 1.395(3)
C16 C17 1.396(4)
C17 C18 1.393(4)
C18 C19 1.383(4)
C19 C20 1.385(4)
C20 C21 1.383(4)
C22 C27 1.387(4)
C22 C23 1.389(4)
C23 C24 1.391(4)
C24 C25 1.370(5)
C25 C26 1.376(5)
C26 C27 1.389(4)
C28 C29 1.389(4)
C28 C33 1.392(3)
C29 C30 1.387(4)
C30 C31 1.382(4)
C31 C32 1.383(4)
C32 C33 1.391(4)

loop_
_geom_torsion_atom_site_label_1
_geom_torsion_atom_site_label_2
_geom_torsion_atom_site_label_3
_geom_torsion_atom_site_label_4
_geom_torsion
C1 Au1 P1 C22 92(3)
C1 Au1 P1 C16 -147(3)
C1 Au1 P1 C28 -29(3)
P1 Au1 C1 C2 2(3)
P1 Au1 C1 C6 -167(2)
P1 Au1 C1 Rh1 -84(3)
C8 Rh1 C1 C2 -58.80(17)
C9 Rh1 C1 C2 -25.9(3)
C12 Rh1 C1 C2 -175.46(14)
C13 Rh1 C1 C2 -144.01(15)
C6 Rh1 C1 C2 128.3(2)
C3 Rh1 C1 C2 28.18(14)
C5 Rh1 C1 C2 98.98(15)
C4 Rh1 C1 C2 64.26(14)
C8 Rh1 C1 C6 172.90(14)
C9 Rh1 C1 C6 -154.2(2)
C12 Rh1 C1 C6 56.23(18)
C13 Rh1 C1 C6 87.68(16)
C3 Rh1 C1 C6 -100.13(16)
C2 Rh1 C1 C6 -128.3(2)
C5 Rh1 C1 C6 -29.32(14)
C4 Rh1 C1 C6 -64.04(15)
C8 Rh1 C1 Au1 56.73(17)
C9 Rh1 C1 Au1 89.7(2)
C12 Rh1 C1 Au1 -59.93(17)
C13 Rh1 C1 Au1 -28.48(15)
C6 Rh1 C1 Au1 -116.2(2)
C3 Rh1 C1 Au1 143.71(16)
C2 Rh1 C1 Au1 115.5(2)
C5 Rh1 C1 Au1 -145.49(17)
C4 Rh1 C1 Au1 179.79(15)
C6 C1 C2 C3 -0.3(3)
Au1 C1 C2 C3 -169.98(18)
Rh1 C1 C2 C3 -53.3(2)
C6 C1 C2 Rh1 53.05(18)
Au1 C1 C2 Rh1 -116.67(16)
C8 Rh1 C2 C1 131.44(15)
C9 Rh1 C2 C1 166.44(15)
C12 Rh1 C2 C1 10.7(3)
C13 Rh1 C2 C1 46.11(18)
C6 Rh1 C2 C1 -31.37(14)
C3 Rh1 C2 C1 -133.7(2)
C5 Rh1 C2 C1 -68.24(14)
C4 Rh1 C2 C1 -103.11(15)
C8 Rh1 C2 C3 -94.90(15)
C9 Rh1 C2 C3 -59.90(17)
C12 Rh1 C2 C3 144.3(2)
C13 Rh1 C2 C3 179.77(14)
C6 Rh1 C2 C3 102.29(16)
C1 Rh1 C2 C3 133.7(2)
C5 Rh1 C2 C3 65.41(14)
C4 Rh1 C2 C3 30.55(14)
C1 C2 C3 C4 -8.4(4)
Rh1 C2 C3 C4 -63.3(2)
C1 C2 C3 Rh1 54.9(2)
C8 Rh1 C3 C2 91.00(16)
C9 Rh1 C3 C2 129.66(16)
C12 Rh1 C3 C2 -147.4(2)
C13 Rh1 C3 C2 -0.6(4)
C6 Rh1 C3 C2 -64.77(15)
C1 Rh1 C3 C2 -27.57(14)
C5 Rh1 C3 C2 -101.02(16)
C4 Rh1 C3 C2 -128.4(2)
C8 Rh1 C3 C4 -140.64(15)
C9 Rh1 C3 C4 -101.98(16)
C12 Rh1 C3 C4 -19.1(3)
C13 Rh1 C3 C4 127.7(3)
C6 Rh1 C3 C4 63.60(15)
C2 Rh1 C3 C4 128.4(2)
C1 Rh1 C3 C4 100.80(16)
C5 Rh1 C3 C4 27.35(14)
C7 O1 C4 C5 8.2(3)
C7 O1 C4 C3 -168.8(2)
C7 O1 C4 Rh1 -87.4(3)
C2 C3 C4 O1 -172.9(2)
Rh1 C3 C4 O1 125.66(19)
C2 C3 C4 C5 9.8(3)
Rh1 C3 C4 C5 -51.6(2)
C2 C3 C4 Rh1 61.4(2)
C8 Rh1 C4 O1 -55.4(3)
C9 Rh1 C4 O1 -21.4(2)
C12 Rh1 C4 O1 66.0(2)
C13 Rh1 C4 O1 104.4(3)
C6 Rh1 C4 O1 150.9(2)
C3 Rh1 C4 O1 -105.4(3)
C2 Rh1 C4 O1 -136.6(2)
C1 Rh1 C4 O1 -172.3(2)
C5 Rh1 C4 O1 121.3(3)
C8 Rh1 C4 C5 -176.65(16)
C9 Rh1 C4 C5 -142.71(16)
C12 Rh1 C4 C5 -55.28(18)
C13 Rh1 C4 C5 -16.9(3)
C6 Rh1 C4 C5 29.58(14)
C3 Rh1 C4 C5 133.3(2)
C2 Rh1 C4 C5 102.07(16)
C1 Rh1 C4 C5 66.38(15)
C8 Rh1 C4 C3 50.07(19)
C9 Rh1 C4 C3 84.02(16)
C12 Rh1 C4 C3 171.44(15)
C13 Rh1 C4 C3 -150.2(2)
C6 Rh1 C4 C3 -103.69(16)
C2 Rh1 C4 C3 -31.21(14)
C1 Rh1 C4 C3 -66.90(15)
C5 Rh1 C4 C3 -133.3(2)
O1 C4 C5 C6 -179.7(2)
C3 C4 C5 C6 -2.7(3)
Rh1 C4 C5 C6 -52.4(2)
O1 C4 C5 Rh1 -127.3(2)
C3 C4 C5 Rh1 49.7(2)
C8 Rh1 C5 C4 7.9(4)
C9 Rh1 C5 C4 48.61(19)
C12 Rh1 C5 C4 135.36(15)
C13 Rh1 C5 C4 171.05(15)
C6 Rh1 C5 C4 -131.5(2)
C3 Rh1 C5 C4 -28.25(14)
C2 Rh1 C5 C4 -65.32(15)
C1 Rh1 C5 C4 -101.79(16)
C8 Rh1 C5 C6 139.3(3)
C9 Rh1 C5 C6 -179.92(15)
C12 Rh1 C5 C6 -93.17(16)
C13 Rh1 C5 C6 -57.48(18)
C3 Rh1 C5 C6 103.22(17)
C2 Rh1 C5 C6 66.15(15)
C1 Rh1 C5 C6 29.68(15)
C4 Rh1 C5 C6 131.5(2)
C4 C5 C6 C1 -6.2(4)
Rh1 C5 C6 C1 -61.8(2)
C4 C5 C6 Rh1 55.6(2)
C2 C1 C6 C5 7.6(3)
Au1 C1 C6 C5 177.08(18)
Rh1 C1 C6 C5 62.1(2)
C2 C1 C6 Rh1 -54.54(19)
Au1 C1 C6 Rh1 114.98(16)
C8 Rh1 C6 C5 -146.2(2)
C9 Rh1 C6 C5 0.2(4)
C12 Rh1 C6 C5 93.43(16)
C13 Rh1 C6 C5 131.69(15)
C3 Rh1 C6 C5 -63.84(15)
C2 Rh1 C6 C5 -100.51(16)
C1 Rh1 C6 C5 -131.0(2)
C4 Rh1 C6 C5 -28.22(14)
C8 Rh1 C6 C1 -15.2(3)
C9 Rh1 C6 C1 131.2(3)
C12 Rh1 C6 C1 -135.55(15)
C13 Rh1 C6 C1 -97.29(15)
C3 Rh1 C6 C1 67.17(15)
C2 Rh1 C6 C1 30.51(14)
C5 Rh1 C6 C1 131.0(2)
C4 Rh1 C6 C1 102.80(16)
C12 Rh1 C8 C9 -72.49(17)
C13 Rh1 C8 C9 -109.00(17)
C6 Rh1 C8 C9 165.8(2)
C3 Rh1 C8 C9 88.42(16)
C2 Rh1 C8 C9 125.25(16)
C1 Rh1 C8 C9 155.43(15)
C5 Rh1 C8 C9 56.1(4)
C4 Rh1 C8 C9 61.50(19)
C9 Rh1 C8 C15 118.8(4)
C12 Rh1 C8 C15 46.3(3)
C13 Rh1 C8 C15 9.8(3)
C6 Rh1 C8 C15 -75.4(4)
C3 Rh1 C8 C15 -152.8(3)
C2 Rh1 C8 C15 -116.0(3)
C1 Rh1 C8 C15 -85.8(3)
C5 Rh1 C8 C15 174.9(3)
C4 Rh1 C8 C15 -179.7(3)
C15 C8 C9 C10 -1.5(4)
Rh1 C8 C9 C10 103.0(3)
C15 C8 C9 Rh1 -104.5(3)
C12 Rh1 C9 C8 105.47(17)
C13 Rh1 C9 C8 69.72(17)
C6 Rh1 C9 C8 -158.7(3)
C3 Rh1 C9 C8 -97.18(16)
C2 Rh1 C9 C8 -66.07(18)
C1 Rh1 C9 C8 -49.4(3)
C5 Rh1 C9 C8 -158.52(15)
C4 Rh1 C9 C8 -132.82(16)
C8 Rh1 C9 C10 -121.7(3)
C12 Rh1 C9 C10 -16.2(3)
C13 Rh1 C9 C10 -51.9(3)
C6 Rh1 C9 C10 79.7(5)
C3 Rh1 C9 C10 141.2(3)
C2 Rh1 C9 C10 172.3(3)
C1 Rh1 C9 C10 -171.0(3)
C5 Rh1 C9 C10 79.8(3)
C4 Rh1 C9 C10 105.5(3)
C8 C9 C10 C11 -60.5(5)
Rh1 C9 C10 C11 20.4(5)
C9 C10 C11 C12 -12.4(6)
C10 C11 C12 C13 79.5(5)
C10 C11 C12 Rh1 -1.7(4)
C8 Rh1 C12 C13 -72.48(17)
C9 Rh1 C12 C13 -109.29(17)
C6 Rh1 C12 C13 86.85(16)
C3 Rh1 C12 C13 164.8(2)
C2 Rh1 C12 C13 49.2(3)
C1 Rh1 C12 C13 56.63(18)
C5 Rh1 C12 C13 123.57(16)
C4 Rh1 C12 C13 151.71(15)
C8 Rh1 C12 C11 46.8(2)
C9 Rh1 C12 C11 10.0(2)
C13 Rh1 C12 C11 119.3(3)
C6 Rh1 C12 C11 -153.9(2)
C3 Rh1 C12 C11 -76.0(3)
C2 Rh1 C12 C11 168.4(2)
C1 Rh1 C12 C11 175.9(2)
C5 Rh1 C12 C11 -117.2(2)
C4 Rh1 C12 C11 -89.0(2)
C11 C12 C13 C14 -2.6(4)
Rh1 C12 C13 C14 102.0(3)
C11 C12 C13 Rh1 -104.6(3)
C8 Rh1 C13 C12 105.52(17)
C9 Rh1 C13 C12 69.42(17)
C6 Rh1 C13 C12 -98.63(16)
C3 Rh1 C13 C12 -160.1(3)
C2 Rh1 C13 C12 -160.55(14)
C1 Rh1 C13 C12 -135.44(15)
C5 Rh1 C13 C12 -68.64(17)
C4 Rh1 C13 C12 -57.9(3)
C8 Rh1 C13 C14 -16.8(2)
C9 Rh1 C13 C14 -52.9(2)
C12 Rh1 C13 C14 -122.4(3)
C6 Rh1 C13 C14 139.0(2)
C3 Rh1 C13 C14 77.6(4)
C2 Rh1 C13 C14 77.1(3)
C1 Rh1 C13 C14 102.2(2)
C5 Rh1 C13 C14 169.0(2)
C4 Rh1 C13 C14 179.8(2)
C12 C13 C14 C15 -58.9(5)
Rh1 C13 C14 C15 22.0(5)
C13 C14 C15 C8 -14.5(6)
C9 C8 C15 C14 80.6(5)
Rh1 C8 C15 C14 -0.5(5)
C22 P1 C16 C21 -27.2(2)
C28 P1 C16 C21 83.5(2)
Au1 P1 C16 C21 -154.55(18)
C22 P1 C16 C17 156.71(19)
C28 P1 C16 C17 -92.6(2)
Au1 P1 C16 C17 29.3(2)
C21 C16 C17 C18 -1.3(4)
P1 C16 C17 C18 175.0(2)
C16 C17 C18 C19 -1.0(4)
C17 C18 C19 C20 2.0(4)
C18 C19 C20 C21 -0.6(4)
C19 C20 C21 C16 -1.7(4)
C17 C16 C21 C20 2.7(4)
P1 C16 C21 C20 -173.4(2)
C16 P1 C22 C27 81.7(3)
C28 P1 C22 C27 -28.6(3)
Au1 P1 C22 C27 -153.2(2)
C16 P1 C22 C23 -93.0(2)
C28 P1 C22 C23 156.7(2)
Au1 P1 C22 C23 32.2(2)
C27 C22 C23 C24 -1.5(4)
P1 C22 C23 C24 173.3(2)
C22 C23 C24 C25 0.3(5)
C23 C24 C25 C26 1.2(5)
C24 C25 C26 C27 -1.5(6)
C23 C22 C27 C26 1.2(5)
P1 C22 C27 C26 -173.5(3)
C25 C26 C27 C22 0.3(6)
C22 P1 C28 C29 -82.8(2)
C16 P1 C28 C29 166.6(2)
Au1 P1 C28 C29 44.3(2)
C22 P1 C28 C33 97.7(2)
C16 P1 C28 C33 -12.9(2)
Au1 P1 C28 C33 -135.20(19)
C33 C28 C29 C30 -0.6(4)
P1 C28 C29 C30 180.0(2)
C28 C29 C30 C31 0.6(4)
C29 C30 C31 C32 -0.1(4)
C30 C31 C32 C33 -0.5(4)
C31 C32 C33 C28 0.5(4)
C29 C28 C33 C32 0.0(4)
P1 C28 C33 C32 179.46(19)
O2 S1 C34 F2 -64.5(2)
O3 S1 C34 F2 176.6(2)
O4 S1 C34 F2 56.3(2)
O2 S1 C34 F3 175.4(2)
O3 S1 C34 F3 56.5(2)
O4 S1 C34 F3 -63.8(2)
O2 S1 C34 F1 56.4(3)
O3 S1 C34 F1 -62.5(3)
O4 S1 C34 F1 177.2(2)
